data_7207535
loop_
_publ_author_name
'Moragues-Bartolome, Alaina M.'
'Jones, William'
'Cruz-Cabeza, Aurora J.'

_publ_section_title
;
 Synthon preferences in cocrystals of cis-carboxamides:carboxylic acids
;
_journal_issue 7
_journal_name_full CrystEngComm
_journal_page_first 2552
_journal_paper_doi 10.1039/c2ce06241k
_journal_volume 14
_journal_year 2012
_chemical_formula_moiety 'C8 H5 F3 O2, C5 H9 N O'
_chemical_formula_sum 'C13 H14 F3 N O3'
_chemical_formula_weight 289.25
_chemical_name_systematic
;
?
;
_space_group_IT_number 14
_symmetry_cell_setting monoclinic
_symmetry_space_group_name_Hall '-P 2yn'
_symmetry_space_group_name_H-M 'P 1 21/n 1'
_atom_sites_solution_hydrogens geom
_atom_sites_solution_primary direct
_atom_sites_solution_secondary difmap
_audit_creation_method SHELXL-97
_cell_angle_alpha 90.00
_cell_angle_beta 103.612(3)
_cell_angle_gamma 90.00
_cell_formula_units_Z 4
_cell_length_a 10.8821(4)
_cell_length_b 7.6597(3)
_cell_length_c 16.4743(6)
_cell_measurement_reflns_used 5773
_cell_measurement_temperature 180(2)
_cell_measurement_theta_max 25.35
_cell_measurement_theta_min 1.00
_cell_volume 1334.62(9)
_computing_cell_refinement 'HKL Scalepack (Otwinowski & Minor 1997)'
_computing_data_collection 'Collect (Nonius B.V. 1998)'
_computing_data_reduction
;
HKL Denzo and Scalepack (Otwinowski & Minor 1997)
;
_computing_publication_material 'SHELXL-97 (Sheldrick 1997)'
_computing_structure_refinement 'SHELXL-97 (Sheldrick 1997)'
_computing_structure_solution 'SIR-92 (Altomare et al. 1994)'
_diffrn_ambient_temperature 180(2)
_diffrn_measured_fraction_theta_full 0.988
_diffrn_measured_fraction_theta_max 0.988
_diffrn_measurement_device_type 'Nonius Kappa CCD'
_diffrn_measurement_method 'Thin slice \w and \f scans'
_diffrn_radiation_source 'fine-focus sealed tube'
_diffrn_radiation_type MoK\a
_diffrn_radiation_wavelength 0.71073
_diffrn_reflns_av_R_equivalents 0.0295
_diffrn_reflns_av_sigmaI/netI 0.0359
_diffrn_reflns_limit_h_max 12
_diffrn_reflns_limit_h_min -13
_diffrn_reflns_limit_k_max 9
_diffrn_reflns_limit_k_min -9
_diffrn_reflns_limit_l_max 19
_diffrn_reflns_limit_l_min -18
_diffrn_reflns_number 7348
_diffrn_reflns_theta_full 25.36
_diffrn_reflns_theta_max 25.36
_diffrn_reflns_theta_min 2.04
_exptl_absorpt_coefficient_mu 0.129
_exptl_absorpt_correction_T_max 0.988
_exptl_absorpt_correction_T_min 0.937
_exptl_absorpt_correction_type multi-scan
_exptl_absorpt_process_details
;
multi-scan from symmetry-related measurements
Sortav (Blessing 1995)
;
_exptl_crystal_colour colourless
_exptl_crystal_density_diffrn 1.440
_exptl_crystal_density_method 'not measured'
_exptl_crystal_description block
_exptl_crystal_F_000 600
_exptl_crystal_size_max 0.18
_exptl_crystal_size_mid 0.18
_exptl_crystal_size_min 0.12
_refine_diff_density_max 0.153
_refine_diff_density_min -0.166
_refine_diff_density_rms 0.038
_refine_ls_extinction_coef 0.031(6)
_refine_ls_extinction_expression Fc^*^=kFc[1+0.001xFc^2^\l^3^/sin(2\q)]^-1/4^
_refine_ls_extinction_method SHELXL
_refine_ls_goodness_of_fit_ref 1.066
_refine_ls_hydrogen_treatment mixed
_refine_ls_matrix_type full
_refine_ls_number_parameters 217
_refine_ls_number_reflns 2406
_refine_ls_number_restraints 0
_refine_ls_restrained_S_all 1.066
_refine_ls_R_factor_all 0.0581
_refine_ls_R_factor_gt 0.0399
_refine_ls_shift/su_max 0.000
_refine_ls_shift/su_mean 0.000
_refine_ls_structure_factor_coef Fsqd
_refine_ls_weighting_details 'calc w=1/[\s^2^(Fo^2^)+(0.0736P)^2^+0.0000P] where P=(Fo^2^+2Fc^2^)/3'
_refine_ls_weighting_scheme calc
_refine_ls_wR_factor_gt 0.1076
_refine_ls_wR_factor_ref 0.1171
_reflns_number_gt 1793
_reflns_number_total 2406
_reflns_threshold_expression >2sigma(I)
_cod_data_source_file c2ce06241k.txt
_cod_data_source_block 2f
_cod_original_sg_symbol_H-M P2(1)/n
_cod_database_code 7207535

loop_
_symmetry_equiv_pos_as_xyz
'x, y, z'
'-x+1/2, y+1/2, -z+1/2'
'-x, -y, -z'
'x-1/2, -y-1/2, z-1/2'

loop_
_atom_site_label
_atom_site_type_symbol
_atom_site_fract_x
_atom_site_fract_y
_atom_site_fract_z
_atom_site_U_iso_or_equiv
_atom_site_adp_type
_atom_site_occupancy
_atom_site_symmetry_multiplicity
_atom_site_calc_flag
_atom_site_refinement_flags
_atom_site_disorder_assembly
_atom_site_disorder_group
C1 C 0.77460(14) -0.4747(2) 0.04762(9) 0.0455(4) Uani 1 1 d . A .
C2 C 0.74213(15) -0.4173(2) 0.11978(10) 0.0503(4) Uani 1 1 d . . .
H2 H 0.6864 -0.4845 0.1438 0.060 Uiso 1 1 calc R . .
C3 C 0.79113(15) -0.2626(2) 0.15640(9) 0.0481(4) Uani 1 1 d . . .
H3 H 0.7693 -0.2237 0.2059 0.058 Uiso 1 1 calc R . .
C4 C 0.87195(13) -0.1633(2) 0.12151(8) 0.0426(4) Uani 1 1 d . . .
C5 C 0.90583(14) -0.2229(2) 0.04987(9) 0.0460(4) Uani 1 1 d . . .
H5 H 0.9626 -0.1566 0.0264 0.055 Uiso 1 1 calc R . .
C6 C 0.85727(14) -0.3779(2) 0.01280(9) 0.0464(4) Uani 1 1 d . . .
H6 H 0.8803 -0.4181 -0.0361 0.056 Uiso 1 1 calc R . .
C7 C 0.92005(14) 0.0070(2) 0.16047(9) 0.0457(4) Uani 1 1 d . . .
C8 C 0.71572(17) -0.6351(2) 0.00446(11) 0.0550(5) Uani 1 1 d . . .
O9 O 0.88482(11) 0.06867(15) 0.21929(6) 0.0567(4) Uani 1 1 d . . .
O10 O 1.00228(11) 0.08224(17) 0.12523(7) 0.0599(4) Uani 1 1 d . . .
H10 H 1.0240(18) 0.198(3) 0.1441(12) 0.072 Uiso 1 1 d . . .
C14 C 1.07633(14) 0.4626(2) 0.23917(9) 0.0450(4) Uani 1 1 d . . .
C15 C 1.15021(16) 0.6282(2) 0.26050(11) 0.0553(5) Uani 1 1 d . . .
H15A H 1.1389 0.7001 0.2094 0.066 Uiso 1 1 calc R . .
H15B H 1.2411 0.5984 0.2788 0.066 Uiso 1 1 calc R . .
C16 C 1.11343(17) 0.7370(2) 0.32837(9) 0.0561(5) Uani 1 1 d . . .
H16A H 1.1807 0.8231 0.3506 0.067 Uiso 1 1 calc R . .
H16B H 1.0343 0.8015 0.3046 0.067 Uiso 1 1 calc R . .
C17 C 1.09467(17) 0.6192(2) 0.39792(10) 0.0595(5) Uani 1 1 d . . .
H17A H 1.1738 0.5544 0.4215 0.071 Uiso 1 1 calc R . .
H17B H 1.0739 0.6903 0.4431 0.071 Uiso 1 1 calc R . .
C18 C 0.98894(16) 0.4920(2) 0.36486(10) 0.0547(5) Uani 1 1 d . . .
H18A H 0.9854 0.4043 0.4084 0.066 Uiso 1 1 calc R . .
H18B H 0.9073 0.5553 0.3513 0.066 Uiso 1 1 calc R . .
N19 N 1.00778(13) 0.40319(19) 0.28980(8) 0.0484(4) Uani 1 1 d . . .
H19 H 0.9678(17) 0.304(3) 0.2748(11) 0.058 Uiso 1 1 d . . .
O20 O 1.08339(11) 0.38088(15) 0.17462(7) 0.0567(4) Uani 1 1 d . . .
F11 F 0.7040(6) -0.7658(9) 0.0538(4) 0.0761(14) Uani 0.60 1 d P A 1
F12 F 0.7739(5) -0.7008(6) -0.0497(2) 0.0804(14) Uani 0.60 1 d P A 1
F13 F 0.5979(4) -0.6066(9) -0.0391(4) 0.0893(18) Uani 0.60 1 d P A 1
F11' F 0.7955(10) -0.7253(14) -0.0277(7) 0.167(5) Uani 0.40 1 d P A 2
F12' F 0.6165(9) -0.6026(14) -0.0533(7) 0.135(4) Uani 0.40 1 d P A 2
F13' F 0.6815(11) -0.7442(14) 0.0575(7) 0.115(4) Uani 0.40 1 d P A 2

loop_
_atom_site_aniso_label
_atom_site_aniso_U_11
_atom_site_aniso_U_22
_atom_site_aniso_U_33
_atom_site_aniso_U_23
_atom_site_aniso_U_13
_atom_site_aniso_U_12
C1 0.0437(8) 0.0496(9) 0.0444(8) 0.0084(7) 0.0128(6) 0.0039(7)
C2 0.0486(9) 0.0585(11) 0.0485(9) 0.0099(7) 0.0212(7) -0.0021(8)
C3 0.0479(9) 0.0602(11) 0.0407(8) 0.0041(7) 0.0194(7) 0.0045(7)
C4 0.0384(8) 0.0531(9) 0.0376(8) 0.0043(7) 0.0118(6) 0.0051(7)
C5 0.0434(8) 0.0560(10) 0.0424(8) 0.0029(7) 0.0177(6) -0.0018(7)
C6 0.0471(9) 0.0548(10) 0.0405(8) 0.0009(7) 0.0169(7) 0.0019(7)
C7 0.0445(8) 0.0551(10) 0.0401(8) 0.0041(7) 0.0155(7) 0.0029(7)
C8 0.0598(11) 0.0523(10) 0.0566(11) 0.0074(8) 0.0211(9) -0.0034(9)
O9 0.0679(8) 0.0611(8) 0.0497(7) -0.0063(5) 0.0310(6) -0.0024(6)
O10 0.0647(8) 0.0647(8) 0.0603(7) -0.0161(6) 0.0347(6) -0.0175(6)
C14 0.0417(8) 0.0500(9) 0.0441(9) 0.0011(7) 0.0118(7) 0.0049(7)
C15 0.0547(10) 0.0595(10) 0.0536(9) -0.0037(8) 0.0166(7) -0.0067(8)
C16 0.0591(11) 0.0529(10) 0.0552(9) -0.0053(8) 0.0111(8) -0.0042(8)
C17 0.0687(12) 0.0625(11) 0.0471(9) -0.0085(8) 0.0131(8) -0.0027(9)
C18 0.0647(11) 0.0570(10) 0.0469(9) -0.0054(7) 0.0222(8) -0.0010(8)
N19 0.0516(8) 0.0501(8) 0.0469(7) -0.0049(6) 0.0185(6) -0.0019(6)
O20 0.0640(7) 0.0599(7) 0.0528(7) -0.0093(5) 0.0270(5) -0.0072(6)
F11 0.105(2) 0.056(2) 0.067(2) 0.0173(16) 0.0181(18) -0.0020(16)
F12 0.108(3) 0.072(2) 0.0839(14) -0.0345(12) 0.0678(17) -0.040(2)
F13 0.0547(17) 0.071(3) 0.125(4) -0.012(3) -0.012(2) 0.0008(15)
F11' 0.105(5) 0.103(5) 0.308(12) -0.097(7) 0.078(7) -0.008(4)
F12' 0.198(10) 0.066(4) 0.090(4) 0.018(3) -0.067(5) -0.042(5)
F13' 0.185(8) 0.075(5) 0.107(5) -0.012(3) 0.079(5) -0.073(6)

loop_
_atom_type_symbol
_atom_type_description
_atom_type_scat_dispersion_real
_atom_type_scat_dispersion_imag
_atom_type_scat_source
C C 0.0033 0.0016 'International Tables Vol C Tables 4.2.6.8 and 6.1.1.4'
H H 0.0000 0.0000 'International Tables Vol C Tables 4.2.6.8 and 6.1.1.4'
N N 0.0061 0.0033 'International Tables Vol C Tables 4.2.6.8 and 6.1.1.4'
O O 0.0106 0.0060 'International Tables Vol C Tables 4.2.6.8 and 6.1.1.4'
F F 0.0171 0.0103 'International Tables Vol C Tables 4.2.6.8 and 6.1.1.4'

loop_
_geom_angle_atom_site_label_1
_geom_angle_atom_site_label_2
_geom_angle_atom_site_label_3
_geom_angle
C2 C1 C6 120.31(15)
C2 C1 C8 120.18(14)
C6 C1 C8 119.42(14)
C3 C2 C1 119.75(14)
C3 C2 H2 120.1
C1 C2 H2 120.1
C2 C3 C4 120.54(14)
C2 C3 H3 119.7
C4 C3 H3 119.7
C3 C4 C5 119.46(15)
C3 C4 C7 119.58(13)
C5 C4 C7 120.96(14)
C6 C5 C4 120.38(14)
C6 C5 H5 119.8
C4 C5 H5 119.8
C5 C6 C1 119.55(14)
C5 C6 H6 120.2
C1 C6 H6 120.2
O9 C7 O10 123.90(15)
O9 C7 C4 122.46(14)
O10 C7 C4 113.65(13)
F12' C8 F12 91.6(6)
F12' C8 F11 114.8(6)
F12 C8 F11 105.1(4)
F12' C8 F11' 108.9(7)
F12 C8 F11' 18.7(7)
F11 C8 F11' 91.0(6)
F12' C8 F13' 107.0(7)
F12 C8 F13' 117.6(6)
F11 C8 F13' 13.6(9)
F11' C8 F13' 104.4(8)
F12' C8 F13 15.0(8)
F12 C8 F13 104.8(4)
F11 C8 F13 103.7(4)
F11' C8 F13 120.8(6)
F13' C8 F13 94.2(6)
F12' C8 C1 112.7(5)
F12 C8 C1 114.8(2)
F11 C8 C1 115.3(3)
F11' C8 C1 112.1(5)
F13' C8 C1 111.3(5)
F13 C8 C1 112.0(3)
C7 O10 H10 114.2(12)
O20 C14 N19 121.29(15)
O20 C14 C15 119.07(13)
N19 C14 C15 119.62(14)
C14 C15 C16 114.61(14)
C14 C15 H15A 108.6
C16 C15 H15A 108.6
C14 C15 H15B 108.6
C16 C15 H15B 108.6
H15A C15 H15B 107.6
C17 C16 C15 109.65(15)
C17 C16 H16A 109.7
C15 C16 H16A 109.7
C17 C16 H16B 109.7
C15 C16 H16B 109.7
H16A C16 H16B 108.2
C18 C17 C16 109.88(13)
C18 C17 H17A 109.7
C16 C17 H17A 109.7
C18 C17 H17B 109.7
C16 C17 H17B 109.7
H17A C17 H17B 108.2
N19 C18 C17 110.96(13)
N19 C18 H18A 109.4
C17 C18 H18A 109.4
N19 C18 H18B 109.4
C17 C18 H18B 109.4
H18A C18 H18B 108.0
C14 N19 C18 125.64(15)
C14 N19 H19 115.7(11)
C18 N19 H19 118.6(11)

loop_
_geom_bond_atom_site_label_1
_geom_bond_atom_site_label_2
_geom_bond_distance
C1 C2 1.389(2)
C1 C6 1.389(2)
C1 C8 1.487(2)
C2 C3 1.379(2)
C2 H2 0.9500
C3 C4 1.386(2)
C3 H3 0.9500
C4 C5 1.394(2)
C4 C7 1.493(2)
C5 C6 1.382(2)
C5 H5 0.9500
C6 H6 0.9500
C7 O9 1.2182(18)
C7 O10 1.3094(18)
C8 F12' 1.284(9)
C8 F12 1.310(4)
C8 F11 1.315(6)
C8 F11' 1.315(10)
C8 F13' 1.325(10)
C8 F13 1.332(5)
O10 H10 0.95(2)
C14 O20 1.2520(18)
C14 N19 1.324(2)
C14 C15 1.498(2)
C15 C16 1.522(2)
C15 H15A 0.9900
C15 H15B 0.9900
C16 C17 1.509(2)
C16 H16A 0.9900
C16 H16B 0.9900
C17 C18 1.508(2)
C17 H17A 0.9900
C17 H17B 0.9900
C18 N19 1.467(2)
C18 H18A 0.9900
C18 H18B 0.9900
N19 H19 0.88(2)

loop_
_geom_torsion_atom_site_label_1
_geom_torsion_atom_site_label_2
_geom_torsion_atom_site_label_3
_geom_torsion_atom_site_label_4
_geom_torsion
C6 C1 C2 C3 0.8(2)
C8 C1 C2 C3 -175.92(15)
C1 C2 C3 C4 0.4(2)
C2 C3 C4 C5 -1.4(2)
C2 C3 C4 C7 177.76(14)
C3 C4 C5 C6 1.3(2)
C7 C4 C5 C6 -177.81(14)
C4 C5 C6 C1 -0.2(2)
C2 C1 C6 C5 -0.8(2)
C8 C1 C6 C5 175.88(14)
C3 C4 C7 O9 -4.8(2)
C5 C4 C7 O9 174.40(14)
C3 C4 C7 O10 175.51(14)
C5 C4 C7 O10 -5.3(2)
C2 C1 C8 F12' 92.9(6)
C6 C1 C8 F12' -83.9(6)
C2 C1 C8 F12 -164.1(3)
C6 C1 C8 F12 19.2(3)
C2 C1 C8 F11 -41.6(4)
C6 C1 C8 F11 141.7(4)
C2 C1 C8 F11' -143.9(6)
C6 C1 C8 F11' 39.4(6)
C2 C1 C8 F13' -27.4(6)
C6 C1 C8 F13' 155.9(6)
C2 C1 C8 F13 76.6(4)
C6 C1 C8 F13 -100.1(4)
O20 C14 C15 C16 167.26(15)
N19 C14 C15 C16 -14.5(2)
C14 C15 C16 C17 42.74(19)
C15 C16 C17 C18 -61.45(19)
C16 C17 C18 N19 50.8(2)
O20 C14 N19 C18 -177.32(15)
C15 C14 N19 C18 4.5(2)
C17 C18 N19 C14 -23.1(2)
